data_4346729
loop_
_publ_author_name
'Dickie, Diane A.'
'Barker, Madeline T.'
'Land, Michael A.'
'Hughes, Kira E.'
'Clyburne, Jason A. C.'
'Kemp, Richard A.'

_publ_section_title
;
 Rapid, Reversible, Solid-Gas and Solution-Phase Insertion of CO2 into
 In-P Bonds.
;
_journal_issue 23
_journal_name_full 'Inorganic chemistry'
_journal_page_first 11121
_journal_page_last 11126
_journal_paper_doi 10.1021/acs.inorgchem.5b02031
_journal_volume 54
_journal_year 2015
_chemical_formula_sum 'C36 H84 Cl3 In2 N3 P6 S2'
_chemical_formula_weight 1144.99
_space_group_crystal_system monoclinic
_space_group_IT_number 14
_space_group_name_Hall '-P 2ybc'
_space_group_name_H-M_alt 'P 1 21/c 1'
_atom_sites_solution_hydrogens geom
_cell_angle_alpha 90
_cell_angle_beta 111.822(3)
_cell_angle_gamma 90
_cell_formula_units_Z 4
_cell_length_a 15.1370(6)
_cell_length_b 20.4781(9)
_cell_length_c 18.4774(9)
_cell_measurement_temperature 100.(2)
_cell_volume 5317.1(4)
_computing_structure_refinement 'SHELXL-2014/7 (Sheldrick, 2014)'
_computing_structure_solution 'Bruker XT Intrinsic Solution Method'
_diffrn_ambient_temperature 100.(2)
_diffrn_measured_fraction_theta_full 1.000
_diffrn_measured_fraction_theta_max 1.000
_diffrn_measurement_device_type 'Bruker Kappa APEXII CCD'
_diffrn_measurement_method '\f and \w scans'
_diffrn_radiation_monochromator graphite
_diffrn_radiation_type 'Mo K\a'
_diffrn_radiation_wavelength 0.71073
_diffrn_reflns_av_R_equivalents 0.1471
_diffrn_reflns_av_unetI/netI 0.1660
_diffrn_reflns_limit_h_max 14
_diffrn_reflns_limit_h_min -18
_diffrn_reflns_limit_k_max 25
_diffrn_reflns_limit_k_min -25
_diffrn_reflns_limit_l_max 22
_diffrn_reflns_limit_l_min -21
_diffrn_reflns_number 38080
_diffrn_reflns_theta_full 26.02
_diffrn_reflns_theta_max 26.02
_diffrn_reflns_theta_min 1.76
_diffrn_source 'fine-focus tube'
_exptl_absorpt_coefficient_mu 1.305
_exptl_absorpt_correction_T_max 0.90
_exptl_absorpt_correction_T_min 0.83
_exptl_absorpt_correction_type multi-scan
_exptl_absorpt_process_details 'SADABS V2014/5 (Bruker AXS Inc.)'
_exptl_crystal_colour yellow
_exptl_crystal_density_diffrn 1.430
_exptl_crystal_density_method 'not measured'
_exptl_crystal_description plate
_exptl_crystal_F_000 2368
_exptl_crystal_size_max 0.152
_exptl_crystal_size_mid 0.127
_exptl_crystal_size_min 0.082
_refine_diff_density_max 1.468
_refine_diff_density_min -1.119
_refine_ls_extinction_method none
_refine_ls_goodness_of_fit_ref 0.972
_refine_ls_hydrogen_treatment constr
_refine_ls_matrix_type full
_refine_ls_number_parameters 469
_refine_ls_number_reflns 10477
_refine_ls_number_restraints 0
_refine_ls_restrained_S_all 0.972
_refine_ls_R_factor_all 0.1460
_refine_ls_R_factor_gt 0.0599
_refine_ls_shift/su_max 0.000
_refine_ls_shift/su_mean 0.000
_refine_ls_structure_factor_coef Fsqd
_refine_ls_weighting_details 'w=1/[\s^2^(Fo^2^)+(0.0392P)^2^] where P=(Fo^2^+2Fc^2^)/3'
_refine_ls_weighting_scheme calc
_refine_ls_wR_factor_gt 0.0975
_refine_ls_wR_factor_ref 0.1244
_reflns_number_gt 5741
_reflns_number_total 10477
_reflns_threshold_expression 'I > 2\s(I)'
_cod_data_source_file ic5b02031_si_001.cif
_cod_data_source_block 3
_cod_original_sg_symbol_H-M 'P 21/c '
_cod_database_code 4346729

loop_
_space_group_symop_operation_xyz
'x, y, z'
'-x, y+1/2, -z+1/2'
'-x, -y, -z'
'x, -y-1/2, z-1/2'

loop_
_atom_site_type_symbol
_atom_site_label
_atom_site_fract_x
_atom_site_fract_y
_atom_site_fract_z
_atom_site_U_iso_or_equiv
_atom_site_adp_type
_atom_site_calc_flag
_atom_site_refinement_flags_adp
_atom_site_refinement_flags_posn
_atom_site_occupancy
In In1 0.60367(4) 0.28367(3) 0.40747(3) 0.01534(14) Uani d . . 1
In In2 0.24997(4) 0.32560(3) 0.27321(3) 0.01435(14) Uani d . . 1
Cl Cl1 0.61526(14) 0.31847(10) 0.53484(11) 0.0263(5) Uani d . . 1
Cl Cl2 0.43943(13) 0.34975(9) 0.31901(11) 0.0206(5) Uani d . . 1
Cl Cl3 0.22572(14) 0.27453(9) 0.14956(11) 0.0236(5) Uani d . . 1
S S1 0.75677(14) 0.21395(10) 0.42930(12) 0.0210(5) Uani d . . 1
S S2 0.07393(14) 0.32367(10) 0.26800(12) 0.0211(5) Uani d . . 1
P P1 0.68904(14) 0.37574(9) 0.36633(12) 0.0149(5) Uani d . . 1
P P2 0.84619(14) 0.28593(10) 0.42068(13) 0.0205(5) Uani d . . 1
P P3 0.48693(14) 0.18774(9) 0.36571(11) 0.0137(5) Uani d . . 1
P P4 0.31256(14) 0.24319(9) 0.38527(12) 0.0143(5) Uani d . . 1
P P5 0.22057(14) 0.44629(10) 0.23530(12) 0.0159(5) Uani d . . 1
P P6 0.03311(14) 0.41592(10) 0.23073(12) 0.0182(5) Uani d . . 1
N N1 0.7970(4) 0.3521(3) 0.3813(4) 0.0196(15) Uani d . . 1
N N2 0.3921(4) 0.1922(3) 0.3839(3) 0.0156(15) Uani d . . 1
N N3 0.1149(4) 0.4647(3) 0.2288(3) 0.0135(14) Uani d . . 1
C C1 0.6962(5) 0.4489(3) 0.4260(4) 0.0183(18) Uani d . . 1
H H1 0.7121 0.4331 0.4806 0.022 Uiso calc U R 1
C C2 0.5995(5) 0.4848(4) 0.4030(5) 0.025(2) Uani d . . 1
H H2A 0.6047 0.5198 0.4404 0.038 Uiso calc U R 1
H H2B 0.5503 0.4537 0.4032 0.038 Uiso calc U R 1
H H2C 0.5822 0.5034 0.3507 0.038 Uiso calc U R 1
C C3 0.7765(5) 0.4959(4) 0.4288(4) 0.0228(19) Uani d . . 1
H H3A 0.7585 0.5193 0.3791 0.034 Uiso calc U R 1
H H3B 0.835 0.471 0.4378 0.034 Uiso calc U R 1
H H3C 0.7874 0.5274 0.4712 0.034 Uiso calc U R 1
C C4 0.6288(5) 0.3974(4) 0.2629(4) 0.0170(18) Uani d . . 1
H H4 0.57 0.4225 0.2575 0.02 Uiso calc U R 1
C C5 0.5987(5) 0.3363(4) 0.2135(4) 0.025(2) Uani d . . 1
H H5A 0.5674 0.3486 0.1585 0.037 Uiso calc U R 1
H H5B 0.5543 0.3112 0.2299 0.037 Uiso calc U R 1
H H5C 0.6549 0.3096 0.2199 0.037 Uiso calc U R 1
C C6 0.6913(5) 0.4410(4) 0.2346(5) 0.026(2) Uani d . . 1
H H6A 0.754 0.4208 0.2479 0.039 Uiso calc U R 1
H H6B 0.6984 0.4838 0.2598 0.039 Uiso calc U R 1
H H6C 0.6615 0.4464 0.178 0.039 Uiso calc U R 1
C C7 0.9332(6) 0.3000(4) 0.5178(5) 0.0351(14) Uani d . . 1
H H7 0.9612 0.2567 0.5393 0.042 Uiso calc U R 1
C C8 0.8875(6) 0.3277(4) 0.5720(5) 0.0351(14) Uani d . . 1
H H8A 0.9356 0.3315 0.6248 0.053 Uiso calc U R 1
H H8B 0.8365 0.2985 0.5726 0.053 Uiso calc U R 1
H H8C 0.8609 0.3709 0.5534 0.053 Uiso calc U R 1
C C9 1.0155(6) 0.3443(4) 0.5182(5) 0.0351(14) Uani d . . 1
H H9A 0.9899 0.3863 0.494 0.053 Uiso calc U R 1
H H9B 1.0498 0.3232 0.4888 0.053 Uiso calc U R 1
H H9C 1.0591 0.3516 0.5721 0.053 Uiso calc U R 1
C C10 0.9106(6) 0.2544(4) 0.3617(5) 0.0351(14) Uani d . . 1
H H10 0.9566 0.289 0.3602 0.042 Uiso calc U R 1
C C11 0.8441(6) 0.2422(4) 0.2788(5) 0.0351(14) Uani d . . 1
H H11A 0.881 0.2282 0.2478 0.053 Uiso calc U R 1
H H11B 0.8098 0.2825 0.2568 0.053 Uiso calc U R 1
H H11C 0.7985 0.208 0.278 0.053 Uiso calc U R 1
C C12 0.9685(6) 0.1935(4) 0.3975(5) 0.0351(14) Uani d . . 1
H H12A 0.9254 0.1581 0.3983 0.053 Uiso calc U R 1
H H12B 1.0118 0.2031 0.4509 0.053 Uiso calc U R 1
H H12C 1.0055 0.1803 0.3663 0.053 Uiso calc U R 1
C C13 0.4586(5) 0.1760(3) 0.2605(4) 0.0148(17) Uani d . . 1
H H13 0.444 0.2202 0.2358 0.018 Uiso calc U R 1
C C14 0.3716(5) 0.1334(4) 0.2199(4) 0.023(2) Uani d . . 1
H H14A 0.3571 0.1333 0.1637 0.034 Uiso calc U R 1
H H14B 0.317 0.1507 0.2302 0.034 Uiso calc U R 1
H H14C 0.3847 0.0886 0.2399 0.034 Uiso calc U R 1
C C15 0.5465(5) 0.1502(4) 0.2460(4) 0.027(2) Uani d . . 1
H H15A 0.5608 0.1056 0.2665 0.04 Uiso calc U R 1
H H15B 0.6012 0.1785 0.2725 0.04 Uiso calc U R 1
H H15C 0.5332 0.15 0.1899 0.04 Uiso calc U R 1
C C16 0.5487(5) 0.1141(3) 0.4173(4) 0.0180(19) Uani d . . 1
H H16 0.6069 0.1081 0.4046 0.022 Uiso calc U R 1
C C17 0.5816(6) 0.1251(4) 0.5056(4) 0.023(2) Uani d . . 1
H H17A 0.526 0.1263 0.5207 0.035 Uiso calc U R 1
H H17B 0.616 0.1666 0.5193 0.035 Uiso calc U R 1
H H17C 0.6237 0.0893 0.5331 0.035 Uiso calc U R 1
C C18 0.4894(6) 0.0517(3) 0.3933(5) 0.024(2) Uani d . . 1
H H18A 0.5223 0.016 0.4282 0.037 Uiso calc U R 1
H H18B 0.481 0.0404 0.3396 0.037 Uiso calc U R 1
H H18C 0.427 0.0588 0.3967 0.037 Uiso calc U R 1
C C19 0.3538(5) 0.2918(3) 0.4748(4) 0.0135(17) Uani d . . 1
H H19 0.3992 0.3248 0.4687 0.016 Uiso calc U R 1
C C20 0.4088(5) 0.2530(4) 0.5484(4) 0.0216(19) Uani d . . 1
H H20A 0.4428 0.2833 0.5907 0.032 Uiso calc U R 1
H H20B 0.4546 0.2242 0.5383 0.032 Uiso calc U R 1
H H20C 0.3643 0.2268 0.5635 0.032 Uiso calc U R 1
C C21 0.2711(6) 0.3305(4) 0.4833(4) 0.026(2) Uani d . . 1
H H21A 0.2292 0.3005 0.4969 0.039 Uiso calc U R 1
H H21B 0.2349 0.3522 0.4339 0.039 Uiso calc U R 1
H H21C 0.2965 0.3633 0.5245 0.039 Uiso calc U R 1
C C22 0.2095(5) 0.1942(3) 0.3815(4) 0.0160(18) Uani d . . 1
H H22 0.1604 0.2249 0.3859 0.019 Uiso calc U R 1
C C23 0.1665(5) 0.1601(4) 0.3021(4) 0.0218(19) Uani d . . 1
H H23A 0.2097 0.1257 0.2987 0.033 Uiso calc U R 1
H H23B 0.1574 0.1921 0.2605 0.033 Uiso calc U R 1
H H23C 0.105 0.1409 0.2964 0.033 Uiso calc U R 1
C C24 0.2325(6) 0.1449(4) 0.4486(5) 0.029(2) Uani d . . 1
H H24A 0.1786 0.1151 0.4385 0.044 Uiso calc U R 1
H H24B 0.2443 0.1683 0.4976 0.044 Uiso calc U R 1
H H24C 0.2893 0.1199 0.4526 0.044 Uiso calc U R 1
C C25 0.2298(6) 0.4556(4) 0.1385(4) 0.0206(19) Uani d . . 1
H H25 0.1942 0.4178 0.1068 0.025 Uiso calc U R 1
C C26 0.3313(5) 0.4487(4) 0.1419(5) 0.031(2) Uani d . . 1
H H26A 0.3312 0.4489 0.0888 0.046 Uiso calc U R 1
H H26B 0.3583 0.4075 0.1675 0.046 Uiso calc U R 1
H H26C 0.3698 0.4852 0.1714 0.046 Uiso calc U R 1
C C27 0.1811(6) 0.5161(4) 0.0939(5) 0.033(2) Uani d . . 1
H H27A 0.2222 0.5542 0.1138 0.049 Uiso calc U R 1
H H27B 0.1205 0.5228 0.1005 0.049 Uiso calc U R 1
H H27C 0.1693 0.5104 0.0384 0.049 Uiso calc U R 1
C C28 0.3016(6) 0.5046(4) 0.3025(4) 0.0211(19) Uani d . . 1
H H28 0.3623 0.5042 0.2927 0.025 Uiso calc U R 1
C C29 0.3254(5) 0.4850(4) 0.3871(4) 0.023(2) Uani d . . 1
H H29A 0.3698 0.5168 0.4214 0.034 Uiso calc U R 1
H H29B 0.3547 0.4416 0.3961 0.034 Uiso calc U R 1
H H29C 0.2669 0.4841 0.3982 0.034 Uiso calc U R 1
C C30 0.2614(6) 0.5745(4) 0.2871(5) 0.031(2) Uani d . . 1
H H30A 0.197 0.575 0.2879 0.047 Uiso calc U R 1
H H30B 0.2591 0.5892 0.236 0.047 Uiso calc U R 1
H H30C 0.3023 0.6038 0.3276 0.047 Uiso calc U R 1
C C31 -0.0212(6) 0.4504(4) 0.2959(5) 0.024(2) Uani d . . 1
H H31 -0.0694 0.4186 0.2998 0.029 Uiso calc U R 1
C C32 -0.0718(6) 0.5144(4) 0.2639(5) 0.030(2) Uani d . . 1
H H32A -0.0991 0.5322 0.3002 0.045 Uiso calc U R 1
H H32B -0.1226 0.5066 0.2132 0.045 Uiso calc U R 1
H H32C -0.0261 0.5457 0.2577 0.045 Uiso calc U R 1
C C33 0.0531(6) 0.4608(4) 0.3771(5) 0.035(2) Uani d . . 1
H H33A 0.0984 0.4943 0.3751 0.052 Uiso calc U R 1
H H33B 0.0871 0.4198 0.3963 0.052 Uiso calc U R 1
H H33C 0.0218 0.475 0.4122 0.052 Uiso calc U R 1
C C34 -0.0596(5) 0.4113(4) 0.1339(5) 0.027(2) Uani d . . 1
H H34 -0.0845 0.4565 0.1186 0.033 Uiso calc U R 1
C C35 -0.0179(6) 0.3879(4) 0.0747(5) 0.030(2) Uani d . . 1
H H35A 0.0179 0.3475 0.0934 0.045 Uiso calc U R 1
H H35B 0.0246 0.4215 0.0681 0.045 Uiso calc U R 1
H H35C -0.0697 0.3798 0.0245 0.045 Uiso calc U R 1
C C36 -0.1425(6) 0.3688(4) 0.1308(5) 0.037(2) Uani d . . 1
H H36A -0.19 0.3682 0.0775 0.056 Uiso calc U R 1
H H36B -0.1713 0.3864 0.1662 0.056 Uiso calc U R 1
H H36C -0.1199 0.3243 0.1467 0.056 Uiso calc U R 1

loop_
_atom_site_aniso_label
_atom_site_aniso_U_11
_atom_site_aniso_U_22
_atom_site_aniso_U_33
_atom_site_aniso_U_12
_atom_site_aniso_U_13
_atom_site_aniso_U_23
In1 0.0143(3) 0.0163(3) 0.0172(3) -0.0011(3) 0.0079(3) -0.0009(3)
In2 0.0143(3) 0.0146(3) 0.0153(3) 0.0008(3) 0.0067(3) 0.0014(3)
Cl1 0.0270(12) 0.0350(13) 0.0194(11) -0.0046(10) 0.0113(10) -0.0063(10)
Cl2 0.0151(10) 0.0194(11) 0.0289(12) 0.0017(9) 0.0098(10) 0.0048(9)
Cl3 0.0321(12) 0.0215(11) 0.0179(10) -0.0005(10) 0.0102(10) -0.0039(9)
S1 0.0175(11) 0.0168(11) 0.0330(12) 0.0004(10) 0.0143(10) 0.0035(10)
S2 0.0137(11) 0.0179(11) 0.0326(12) 0.0000(10) 0.0096(10) 0.0043(10)
P1 0.0135(11) 0.0162(11) 0.0160(11) 0.0000(9) 0.0066(10) 0.0013(9)
P2 0.0146(11) 0.0173(11) 0.0328(13) 0.0017(10) 0.0123(11) 0.0048(11)
P3 0.0151(11) 0.0123(11) 0.0158(11) 0.0009(9) 0.0082(10) 0.0003(9)
P4 0.0133(11) 0.0142(11) 0.0186(11) 0.0014(9) 0.0099(10) 0.0011(9)
P5 0.0145(11) 0.0158(11) 0.0170(11) -0.0007(9) 0.0053(10) 0.0022(9)
P6 0.0155(12) 0.0163(12) 0.0224(12) 0.0007(10) 0.0066(11) 0.0019(10)
N1 0.012(4) 0.021(4) 0.023(4) 0.003(3) 0.004(3) 0.005(3)
N2 0.015(4) 0.017(4) 0.017(3) 0.004(3) 0.008(3) 0.005(3)
N3 0.007(3) 0.015(3) 0.018(4) 0.001(3) 0.004(3) 0.002(3)
C1 0.025(5) 0.015(4) 0.015(4) 0.000(4) 0.008(4) -0.001(4)
C2 0.030(5) 0.015(4) 0.039(5) 0.004(4) 0.021(5) -0.005(4)
C3 0.015(4) 0.027(5) 0.019(5) 0.004(4) -0.003(4) -0.002(4)
C4 0.012(4) 0.025(5) 0.013(4) -0.002(4) 0.003(4) 0.001(4)
C5 0.025(5) 0.039(5) 0.016(4) -0.005(4) 0.014(4) 0.002(4)
C6 0.022(5) 0.031(5) 0.030(5) 0.003(4) 0.015(4) 0.007(4)
C7 0.024(3) 0.035(3) 0.046(3) 0.006(3) 0.013(3) 0.012(3)
C8 0.024(3) 0.035(3) 0.046(3) 0.006(3) 0.013(3) 0.012(3)
C9 0.024(3) 0.035(3) 0.046(3) 0.006(3) 0.013(3) 0.012(3)
C10 0.034(4) 0.028(3) 0.057(4) 0.009(3) 0.033(3) 0.008(3)
C11 0.034(4) 0.028(3) 0.057(4) 0.009(3) 0.033(3) 0.008(3)
C12 0.034(4) 0.028(3) 0.057(4) 0.009(3) 0.033(3) 0.008(3)
C13 0.016(4) 0.010(4) 0.016(4) 0.005(4) 0.003(4) -0.001(3)
C14 0.031(5) 0.020(5) 0.017(4) 0.001(4) 0.008(4) -0.006(4)
C15 0.031(5) 0.029(5) 0.021(5) 0.014(4) 0.011(4) 0.009(4)
C16 0.019(5) 0.017(4) 0.024(5) 0.002(4) 0.014(4) -0.003(4)
C17 0.026(5) 0.021(5) 0.021(5) 0.003(4) 0.008(4) 0.008(4)
C18 0.035(5) 0.007(4) 0.034(5) 0.001(4) 0.016(5) 0.005(4)
C19 0.013(4) 0.012(4) 0.015(4) 0.002(3) 0.005(4) 0.000(3)
C20 0.022(5) 0.024(5) 0.019(4) 0.006(4) 0.008(4) -0.003(4)
C21 0.037(5) 0.022(5) 0.024(5) 0.006(4) 0.017(5) 0.001(4)
C22 0.010(4) 0.019(4) 0.021(4) 0.001(3) 0.008(4) 0.003(3)
C23 0.016(5) 0.020(5) 0.028(5) -0.005(4) 0.006(4) -0.004(4)
C24 0.024(5) 0.030(5) 0.041(6) 0.000(4) 0.021(5) 0.019(4)
C25 0.030(5) 0.019(5) 0.014(4) 0.001(4) 0.010(4) 0.001(4)
C26 0.019(5) 0.051(6) 0.025(5) -0.011(5) 0.011(4) -0.002(5)
C27 0.040(6) 0.033(5) 0.021(5) 0.013(5) 0.008(5) 0.012(4)
C28 0.022(5) 0.019(5) 0.027(5) -0.004(4) 0.015(4) -0.004(4)
C29 0.013(4) 0.031(5) 0.023(5) -0.012(4) 0.005(4) -0.011(4)
C30 0.029(5) 0.021(5) 0.043(6) -0.012(4) 0.013(5) -0.013(4)
C31 0.021(5) 0.026(5) 0.028(5) 0.002(4) 0.011(4) 0.005(4)
C32 0.031(5) 0.017(5) 0.042(6) 0.008(4) 0.013(5) 0.001(4)
C33 0.031(6) 0.046(6) 0.031(5) -0.004(5) 0.017(5) -0.002(5)
C34 0.017(5) 0.031(5) 0.029(5) 0.003(4) 0.003(4) 0.004(4)
C35 0.022(5) 0.035(5) 0.023(5) 0.001(4) -0.003(4) -0.003(4)
C36 0.025(5) 0.047(6) 0.042(6) -0.004(5) 0.014(5) -0.010(5)

loop_
_atom_type_symbol
_atom_type_description
_atom_type_scat_dispersion_real
_atom_type_scat_dispersion_imag
_atom_type_scat_source
C C 0.0033 0.0016 'International Tables Vol C Tables 4.2.6.8 and 6.1.1.4'
H H 0.0000 0.0000 'International Tables Vol C Tables 4.2.6.8 and 6.1.1.4'
N N 0.0061 0.0033 'International Tables Vol C Tables 4.2.6.8 and 6.1.1.4'
P P 0.1023 0.0942 'International Tables Vol C Tables 4.2.6.8 and 6.1.1.4'
S S 0.1246 0.1234 'International Tables Vol C Tables 4.2.6.8 and 6.1.1.4'
Cl Cl 0.1484 0.1585 'International Tables Vol C Tables 4.2.6.8 and 6.1.1.4'
In In -0.7276 1.3100 'International Tables Vol C Tables 4.2.6.8 and 6.1.1.4'

loop_
_geom_angle_atom_site_label_1
_geom_angle_atom_site_label_2
_geom_angle_atom_site_label_3
_geom_angle
Cl1 In1 P1 102.22(7)
Cl1 In1 P3 108.27(6)
P1 In1 P3 147.62(7)
Cl1 In1 S1 105.80(7)
P1 In1 S1 86.09(6)
P3 In1 S1 95.74(6)
Cl1 In1 Cl2 98.97(6)
P1 In1 Cl2 84.62(6)
P3 In1 Cl2 80.18(6)
S1 In1 Cl2 154.87(6)
Cl3 In2 P5 102.09(7)
Cl3 In2 P4 111.08(7)
P5 In2 P4 146.11(7)
Cl3 In2 S2 99.40(7)
P5 In2 S2 86.21(6)
P4 In2 S2 94.87(6)
Cl3 In2 Cl2 98.35(6)
P5 In2 Cl2 88.03(6)
P4 In2 Cl2 80.67(6)
S2 In2 Cl2 162.12(6)
In2 Cl2 In1 135.02(7)
P2 S1 In1 99.67(9)
P6 S2 In2 100.08(9)
N1 P1 C1 108.0(3)
N1 P1 C4 109.1(3)
C1 P1 C4 108.8(3)
N1 P1 In1 108.5(2)
C1 P1 In1 110.3(2)
C4 P1 In1 112.1(2)
N1 P2 C7 111.3(4)
N1 P2 C10 107.0(3)
C7 P2 C10 107.1(4)
N1 P2 S1 116.1(2)
C7 P2 S1 107.2(3)
C10 P2 S1 107.9(3)
N2 P3 C16 105.1(3)
N2 P3 C13 110.8(3)
C16 P3 C13 108.3(3)
N2 P3 In1 117.9(2)
C16 P3 In1 108.1(3)
C13 P3 In1 106.3(2)
N2 P4 C19 111.3(3)
N2 P4 C22 106.1(3)
C19 P4 C22 109.3(3)
N2 P4 In2 118.1(2)
C19 P4 In2 105.8(2)
C22 P4 In2 106.0(2)
N3 P5 C28 107.3(3)
N3 P5 C25 109.5(3)
C28 P5 C25 108.4(3)
N3 P5 In2 108.3(2)
C28 P5 In2 116.1(3)
C25 P5 In2 107.2(2)
N3 P6 C34 109.3(3)
N3 P6 C31 108.3(3)
C34 P6 C31 107.2(4)
N3 P6 S2 116.6(2)
C34 P6 S2 108.2(3)
C31 P6 S2 106.9(3)
P2 N1 P1 127.1(4)
P3 N2 P4 141.4(4)
P6 N3 P5 127.6(4)
C3 C1 C2 111.6(6)
C3 C1 P1 113.6(5)
C2 C1 P1 112.5(5)
C5 C4 C6 111.2(6)
C5 C4 P1 110.4(5)
C6 C4 P1 111.4(5)
C8 C7 C9 110.0(7)
C8 C7 P2 111.7(6)
C9 C7 P2 112.8(6)
C11 C10 C12 111.3(7)
C11 C10 P2 111.2(6)
C12 C10 P2 112.2(6)
C14 C13 C15 111.1(6)
C14 C13 P3 114.4(5)
C15 C13 P3 110.5(5)
C18 C16 C17 110.7(6)
C18 C16 P3 113.8(5)
C17 C16 P3 109.4(5)
C20 C19 C21 111.8(6)
C20 C19 P4 114.4(5)
C21 C19 P4 110.8(5)
C23 C22 C24 111.2(6)
C23 C22 P4 109.7(5)
C24 C22 P4 113.2(5)
C27 C25 C26 112.1(6)
C27 C25 P5 114.4(5)
C26 C25 P5 112.8(6)
C29 C28 C30 111.1(6)
C29 C28 P5 111.6(5)
C30 C28 P5 111.2(6)
C33 C31 C32 110.1(7)
C33 C31 P6 110.8(5)
C32 C31 P6 111.1(5)
C36 C34 C35 110.5(7)
C36 C34 P6 113.1(6)
C35 C34 P6 110.3(5)

loop_
_geom_bond_atom_site_label_1
_geom_bond_atom_site_label_2
_geom_bond_distance
In1 Cl1 2.4022(19)
In1 P1 2.5557(19)
In1 P3 2.562(2)
In1 S1 2.6224(19)
In1 Cl2 2.768(2)
In2 Cl3 2.4136(19)
In2 P5 2.562(2)
In2 P4 2.564(2)
In2 S2 2.6308(19)
In2 Cl2 2.7168(19)
S1 P2 2.047(3)
S2 P6 2.027(3)
P1 N1 1.626(6)
P1 C1 1.840(7)
P1 C4 1.840(7)
P2 N1 1.586(6)
P2 C7 1.811(9)
P2 C10 1.828(7)
P3 N2 1.593(6)
P3 C16 1.842(7)
P3 C13 1.844(7)
P4 N2 1.602(6)
P4 C19 1.830(7)
P4 C22 1.834(7)
P5 N3 1.603(5)
P5 C28 1.828(8)
P5 C25 1.854(7)
P6 N3 1.602(6)
P6 C34 1.820(8)
P6 C31 1.833(7)
C1 C3 1.537(9)
C1 C2 1.550(10)
C4 C5 1.516(10)
C4 C6 1.528(9)
C7 C8 1.522(10)
C7 C9 1.539(10)
C10 C11 1.509(12)
C10 C12 1.526(10)
C13 C14 1.525(10)
C13 C15 1.544(9)
C16 C18 1.529(10)
C16 C17 1.534(10)
C19 C20 1.526(9)
C19 C21 1.538(9)
C22 C23 1.534(10)
C22 C24 1.535(9)
C25 C27 1.519(10)
C25 C26 1.522(10)
C28 C29 1.521(10)
C28 C30 1.541(10)
C31 C33 1.518(11)
C31 C32 1.523(10)
C34 C36 1.511(10)
C34 C35 1.529(10)

loop_
_geom_torsion_atom_site_label_1
_geom_torsion_atom_site_label_2
_geom_torsion_atom_site_label_3
_geom_torsion_atom_site_label_4
_geom_torsion
C7 P2 N1 P1 -106.9(5)
C10 P2 N1 P1 136.4(5)
S1 P2 N1 P1 16.0(6)
C1 P1 N1 P2 115.1(5)
C4 P1 N1 P2 -126.8(5)
In1 P1 N1 P2 -4.4(5)
C16 P3 N2 P4 158.9(6)
C13 P3 N2 P4 -84.3(7)
In1 P3 N2 P4 38.4(7)
C19 P4 N2 P3 -80.7(7)
C22 P4 N2 P3 160.4(6)
In2 P4 N2 P3 41.8(7)
C34 P6 N3 P5 -109.0(5)
C31 P6 N3 P5 134.5(5)
S2 P6 N3 P5 14.0(6)
C28 P5 N3 P6 -135.6(5)
C25 P5 N3 P6 107.0(5)
In2 P5 N3 P6 -9.5(5)
N1 P1 C1 C3 39.2(6)
C4 P1 C1 C3 -79.1(6)
In1 P1 C1 C3 157.6(5)
N1 P1 C1 C2 167.2(5)
C4 P1 C1 C2 48.9(6)
In1 P1 C1 C2 -74.5(5)
N1 P1 C4 C5 77.0(5)
C1 P1 C4 C5 -165.4(5)
In1 P1 C4 C5 -43.2(5)
N1 P1 C4 C6 -47.2(6)
C1 P1 C4 C6 70.4(6)
In1 P1 C4 C6 -167.3(4)
N1 P2 C7 C8 62.4(6)
C10 P2 C7 C8 178.9(6)
S1 P2 C7 C8 -65.5(6)
N1 P2 C7 C9 -62.2(6)
C10 P2 C7 C9 54.4(7)
S1 P2 C7 C9 169.9(5)
N1 P2 C10 C11 -59.5(7)
C7 P2 C10 C11 -178.9(6)
S1 P2 C10 C11 66.0(6)
N1 P2 C10 C12 175.0(6)
C7 P2 C10 C12 55.6(7)
S1 P2 C10 C12 -59.4(7)
N2 P3 C13 C14 -35.7(6)
C16 P3 C13 C14 79.1(6)
In1 P3 C13 C14 -164.9(5)
N2 P3 C13 C15 -162.0(5)
C16 P3 C13 C15 -47.2(6)
In1 P3 C13 C15 68.8(5)
N2 P3 C16 C18 57.6(6)
C13 P3 C16 C18 -60.9(6)
In1 P3 C16 C18 -175.7(4)
N2 P3 C16 C17 -66.9(6)
C13 P3 C16 C17 174.7(5)
In1 P3 C16 C17 59.8(5)
N2 P4 C19 C20 -41.2(6)
C22 P4 C19 C20 75.7(6)
In2 P4 C19 C20 -170.6(4)
N2 P4 C19 C21 -168.7(5)
C22 P4 C19 C21 -51.8(6)
In2 P4 C19 C21 61.9(5)
N2 P4 C22 C23 -67.2(6)
C19 P4 C22 C23 172.7(5)
In2 P4 C22 C23 59.2(5)
N2 P4 C22 C24 57.7(6)
C19 P4 C22 C24 -62.4(6)
In2 P4 C22 C24 -176.0(5)
N3 P5 C25 C27 41.9(7)
C28 P5 C25 C27 -74.8(7)
In2 P5 C25 C27 159.2(5)
N3 P5 C25 C26 171.7(5)
C28 P5 C25 C26 55.0(6)
In2 P5 C25 C26 -71.1(6)
N3 P5 C28 C29 82.1(6)
C25 P5 C28 C29 -159.8(5)
In2 P5 C28 C29 -39.1(6)
N3 P5 C28 C30 -42.7(6)
C25 P5 C28 C30 75.5(6)
In2 P5 C28 C30 -163.9(4)
N3 P6 C31 C33 -57.9(6)
C34 P6 C31 C33 -175.7(6)
S2 P6 C31 C33 68.5(6)
N3 P6 C31 C32 64.8(6)
C34 P6 C31 C32 -53.0(7)
S2 P6 C31 C32 -168.8(5)
N3 P6 C34 C36 -177.2(5)
C31 P6 C34 C36 -60.1(7)
S2 P6 C34 C36 54.9(6)
N3 P6 C34 C35 58.5(6)
C31 P6 C34 C35 175.6(5)
S2 P6 C34 C35 -69.5(6)
